data_4035743
loop_
_publ_author_name
'Ma, Tsz-Kan'
'Elliott, Daniel C.'
'Reid, Stephanie'
'White, Andrew J. P.'
'Parsons, Philip J.'
'Barrett, Anthony G. M.'

_publ_section_title
;
 Meroterpenoid Synthesis via Sequential Polyketide Aromatization and
 Cationic Polyene Cyclization: Total Syntheses of (+)-Hongoquercin A and B
 and Related Meroterpenoids.
;
_journal_issue 21
_journal_name_full 'The Journal of organic chemistry'
_journal_page_first 13276
_journal_page_last 13286
_journal_paper_doi 10.1021/acs.joc.8b02095
_journal_volume 83
_journal_year 2018
_chemical_absolute_configuration syn
_chemical_formula_moiety 'C23 H32 O4, H2 O'
_chemical_formula_sum 'C23 H34 O5'
_chemical_formula_weight 390.50
_space_group_crystal_system orthorhombic
_space_group_IT_number 19
_space_group_name_Hall 'P 2ac 2ab'
_space_group_name_H-M_alt 'P 21 21 21'
_atom_sites_solution_hydrogens mixed
_audit_creation_method SHELXL-2014/7
_cell_angle_alpha 90
_cell_angle_beta 90
_cell_angle_gamma 90
_cell_formula_units_Z 4
_cell_length_a 10.0281(3)
_cell_length_b 13.8303(3)
_cell_length_c 14.9525(3)
_cell_measurement_reflns_used 2482
_cell_measurement_temperature 173(2)
_cell_measurement_theta_max 73.2980
_cell_measurement_theta_min 4.3250
_cell_volume 2073.79(9)
_computing_cell_refinement 'CrysAlisPro, Rigaku OD'
_computing_data_collection 'CrysAlisPro, Rigaku OD'
_computing_data_reduction 'CrysAlisPro, Rigaku OD'
_computing_molecular_graphics 'Bruker SHELXTL'
_computing_publication_material 'CIFTAB-2014 (Sheldrick, 2014)'
_computing_structure_refinement 'SHELXL-2014/7 (Sheldrick, 2014)'
_computing_structure_solution 'SHELXS-2014 (Sheldrick, 2014)'
_diffrn_ambient_temperature 173(2)
_diffrn_detector_area_resol_mean 10.4115
_diffrn_measured_fraction_theta_full 0.992
_diffrn_measured_fraction_theta_max 0.955
_diffrn_measurement_device_type 'Agilent Xcalibur PX Ultra A'
_diffrn_measurement_method 'omega scans'
_diffrn_radiation_type CuK\a
_diffrn_radiation_wavelength 1.54184
_diffrn_reflns_av_R_equivalents 0.0383
_diffrn_reflns_av_unetI/netI 0.0666
_diffrn_reflns_Laue_measured_fraction_full 0.992
_diffrn_reflns_Laue_measured_fraction_max 0.955
_diffrn_reflns_limit_h_max 11
_diffrn_reflns_limit_h_min -11
_diffrn_reflns_limit_k_max 7
_diffrn_reflns_limit_k_min -17
_diffrn_reflns_limit_l_max 18
_diffrn_reflns_limit_l_min -18
_diffrn_reflns_number 6134
_diffrn_reflns_point_group_measured_fraction_full 0.981
_diffrn_reflns_point_group_measured_fraction_max 0.935
_diffrn_reflns_theta_full 67.684
_diffrn_reflns_theta_max 73.827
_diffrn_reflns_theta_min 4.355
_diffrn_source 'Enhance Ultra (Cu) X-ray Source'
_exptl_absorpt_coefficient_mu 0.696
_exptl_absorpt_correction_T_max 0.954
_exptl_absorpt_correction_T_min 0.907
_exptl_absorpt_correction_type analytical
_exptl_absorpt_process_details
; 
CrysAlisPro 1.171.38.43 (Rigaku Oxford Diffraction, 2015) 
Analytical numeric absorption correction using a multifaceted crystal 
model based on expressions derived by R.C. Clark & J.S. Reid. 
(Clark, R. C. & Reid, J. S. (1995). Acta Cryst. A51, 887-897) 
Empirical absorption correction using spherical harmonics, 
implemented in SCALE3 ABSPACK scaling algorithm. 
;
_exptl_crystal_colour Colourless
_exptl_crystal_density_diffrn 1.251
_exptl_crystal_description blocks
_exptl_crystal_F_000 848
_exptl_crystal_size_max 0.30
_exptl_crystal_size_mid 0.14
_exptl_crystal_size_min 0.08
_refine_diff_density_max 0.346
_refine_diff_density_min -0.178
_refine_diff_density_rms 0.043
_refine_ls_abs_structure_details
; 
 Flack x determined using 1184 quotients [(I+)-(I-)]/[(I+)+(I-)] 
 (Parsons, Flack and Wagner, Acta Cryst. B69 (2013) 249-259). 
;
_refine_ls_abs_structure_Flack 0.06(17)
_refine_ls_extinction_method none
_refine_ls_goodness_of_fit_ref 1.018
_refine_ls_hydrogen_treatment mixed
_refine_ls_matrix_type full
_refine_ls_number_parameters 274
_refine_ls_number_reflns 3933
_refine_ls_number_restraints 4
_refine_ls_restrained_S_all 1.018
_refine_ls_R_factor_all 0.0586
_refine_ls_R_factor_gt 0.0460
_refine_ls_shift/su_max 0.001
_refine_ls_shift/su_mean 0.000
_refine_ls_structure_factor_coef Fsqd
_refine_ls_weighting_details 'w=1/[\s^2^(Fo^2^)+(0.0532P)^2^] where P=(Fo^2^+2Fc^2^)/3'
_refine_ls_weighting_scheme calc
_refine_ls_wR_factor_gt 0.1059
_refine_ls_wR_factor_ref 0.1164
_reflns_Friedel_coverage 0.718
_reflns_Friedel_fraction_full 0.966
_reflns_Friedel_fraction_max 0.907
_reflns_number_gt 3315
_reflns_number_total 3933
_reflns_threshold_expression 'I > 2\s(I)'
_cod_data_source_file jo8b02095_si_004.cif
_cod_data_source_block 1
_cod_original_cell_volume 2073.79(8)
_cod_database_code 4035743
_shelx_shelxl_version_number 2014/7
_shelx_space_group_comment
; 
The symmetry employed for this shelxl refinement is uniquely defined 
by the following loop, which should always be used as a source of 
symmetry information in preference to the above space-group names. 
They are only intended as comments. 
;

loop_
_space_group_symop_operation_xyz
'x, y, z'
'-x+1/2, -y, z+1/2'
'-x, y+1/2, -z+1/2'
'x+1/2, -y+1/2, -z'

loop_
_atom_site_label
_atom_site_type_symbol
_atom_site_fract_x
_atom_site_fract_y
_atom_site_fract_z
_atom_site_U_iso_or_equiv
_atom_site_adp_type
_atom_site_occupancy
_atom_site_site_symmetry_order
_atom_site_calc_flag
_atom_site_refinement_flags_posn
_atom_site_refinement_flags_adp
C1 C 0.4401(3) 0.4829(2) 0.22422(19) 0.0340(6) Uani 1 1 d . .
O1 O 0.3914(3) 0.56234(18) 0.24121(15) 0.0469(6) Uani 1 1 d . .
O2 O 0.4332(3) 0.44682(17) 0.14290(13) 0.0451(6) Uani 1 1 d D .
H2 H 0.3851(8) 0.4895(5) 0.1109(5) 0.067(15) Uiso 1 1 d D .
O4 O 0.4365(3) 0.53795(16) 0.40506(13) 0.0409(5) Uani 1 1 d D .
H4 H 0.4133(16) 0.5664(7) 0.3532(3) 0.059(13) Uiso 1 1 d D .
C5 C 0.5022(3) 0.4562(2) 0.38160(18) 0.0296(6) Uani 1 1 d . .
C6 C 0.5604(3) 0.40500(19) 0.45211(17) 0.0285(5) Uani 1 1 d . .
C7 C 0.5532(3) 0.4425(2) 0.54697(17) 0.0316(6) Uani 1 1 d . .
H7A H 0.4626 0.4679 0.5589 0.038 Uiso 1 1 calc R U
H7B H 0.6175 0.4962 0.5546 0.038 Uiso 1 1 calc R U
C8 C 0.5852(3) 0.3621(2) 0.61326(17) 0.0291(6) Uani 1 1 d . .
H8A H 0.5091 0.3156 0.6088 0.035 Uiso 1 1 calc R U
C9 C 0.5887(3) 0.3946(2) 0.71366(18) 0.0336(7) Uani 1 1 d . .
C10 C 0.4519(4) 0.4375(3) 0.7364(2) 0.0477(8) Uani 1 1 d . .
H10A H 0.3813 0.3928 0.7155 0.057 Uiso 1 1 calc R U
H10B H 0.4407 0.4996 0.7043 0.057 Uiso 1 1 calc R U
C11 C 0.4353(5) 0.4547(3) 0.8378(2) 0.0538(9) Uani 1 1 d . .
H11A H 0.3448 0.4799 0.8501 0.065 Uiso 1 1 calc R U
H11B H 0.5008 0.5036 0.8581 0.065 Uiso 1 1 calc R U
C12 C 0.4569(5) 0.3592(3) 0.8900(2) 0.0563(10) Uani 1 1 d . .
H12A H 0.4480 0.3726 0.9547 0.068 Uiso 1 1 calc R U
H12B H 0.3855 0.3132 0.8732 0.068 Uiso 1 1 calc R U
C13 C 0.5923(4) 0.3109(3) 0.87348(19) 0.0431(8) Uani 1 1 d . .
C14 C 0.6104(4) 0.3006(2) 0.76980(19) 0.0370(7) Uani 1 1 d . .
H14A H 0.5377 0.2558 0.7504 0.044 Uiso 1 1 calc R U
C15 C 0.7394(4) 0.2506(3) 0.74212(19) 0.0438(8) Uani 1 1 d . .
H15A H 0.7539 0.1929 0.7801 0.053 Uiso 1 1 calc R U
H15B H 0.8155 0.2951 0.7511 0.053 Uiso 1 1 calc R U
C16 C 0.7330(4) 0.2199(3) 0.64338(19) 0.0420(8) Uani 1 1 d . .
H16A H 0.8179 0.1882 0.6266 0.050 Uiso 1 1 calc R U
H16B H 0.6603 0.1721 0.6355 0.050 Uiso 1 1 calc R U
C17 C 0.7086(3) 0.3055(2) 0.58179(17) 0.0314(6) Uani 1 1 d . .
O18 O 0.6769(2) 0.26011(15) 0.49545(13) 0.0342(5) Uani 1 1 d . .
C19 C 0.6225(3) 0.3185(2) 0.43152(17) 0.0290(6) Uani 1 1 d . .
C20 C 0.6312(3) 0.2843(2) 0.34311(18) 0.0316(6) Uani 1 1 d . .
H20A H 0.6751 0.2247 0.3315 0.038 Uiso 1 1 calc R U
C21 C 0.5769(3) 0.3360(2) 0.27314(17) 0.0298(6) Uani 1 1 d . .
C22 C 0.5078(3) 0.4232(2) 0.29185(17) 0.0290(6) Uani 1 1 d . .
C25 C 0.6957(4) 0.4731(3) 0.7301(2) 0.0487(9) Uani 1 1 d . .
H25A H 0.7813 0.4421 0.7434 0.073 Uiso 1 1 calc R U
H25B H 0.6688 0.5135 0.7809 0.073 Uiso 1 1 calc R U
H25C H 0.7046 0.5134 0.6766 0.073 Uiso 1 1 calc R U
C26 C 0.7032(5) 0.3672(4) 0.9197(2) 0.0589(11) Uani 1 1 d . .
H26A H 0.7897 0.3388 0.9041 0.088 Uiso 1 1 calc R U
H26B H 0.6905 0.3641 0.9847 0.088 Uiso 1 1 calc R U
H26C H 0.7006 0.4348 0.9002 0.088 Uiso 1 1 calc R U
C27 C 0.5891(8) 0.2101(3) 0.9143(3) 0.0782(17) Uani 1 1 d . .
H27A H 0.5249 0.1700 0.8816 0.117 Uiso 1 1 calc R U
H27B H 0.5623 0.2145 0.9772 0.117 Uiso 1 1 calc R U
H27C H 0.6779 0.1809 0.9103 0.117 Uiso 1 1 calc R U
C28 C 0.8364(4) 0.3639(3) 0.5660(2) 0.0467(8) Uani 1 1 d . .
H28A H 0.9025 0.3232 0.5359 0.070 Uiso 1 1 calc R U
H28B H 0.8722 0.3857 0.6236 0.070 Uiso 1 1 calc R U
H28C H 0.8161 0.4202 0.5286 0.070 Uiso 1 1 calc R U
C29 C 0.5960(4) 0.2953(2) 0.18032(18) 0.0388(7) Uani 1 1 d . .
H29A H 0.5094 0.2762 0.1557 0.058 Uiso 1 1 calc R U
H29B H 0.6547 0.2388 0.1832 0.058 Uiso 1 1 calc R U
H29C H 0.6364 0.3447 0.1418 0.058 Uiso 1 1 calc R U
O30 O 0.2959(3) 0.55234(16) 0.02868(15) 0.0503(6) Uani 1 1 d D .
H30A H 0.301(4) 0.6167(3) 0.0207(18) 0.065(15) Uiso 1 1 d D .
H30B H 0.2378(7) 0.5242(7) -0.0091(5) 0.073(16) Uiso 1 1 d D .

loop_
_atom_site_aniso_label
_atom_site_aniso_U_11
_atom_site_aniso_U_22
_atom_site_aniso_U_33
_atom_site_aniso_U_23
_atom_site_aniso_U_13
_atom_site_aniso_U_12
C1 0.0392(16) 0.0355(14) 0.0272(12) 0.0056(11) -0.0029(12) -0.0057(13)
O1 0.0670(16) 0.0411(12) 0.0325(10) 0.0038(9) -0.0076(10) 0.0125(12)
O2 0.0662(16) 0.0427(12) 0.0263(9) 0.0053(8) -0.0089(10) 0.0061(12)
O4 0.0573(14) 0.0358(11) 0.0295(9) -0.0010(8) -0.0075(10) 0.0146(11)
C5 0.0345(15) 0.0270(13) 0.0274(12) -0.0016(10) -0.0009(11) -0.0014(12)
C6 0.0337(14) 0.0292(12) 0.0226(11) -0.0019(9) -0.0022(11) -0.0032(11)
C7 0.0399(16) 0.0312(13) 0.0238(12) -0.0042(10) -0.0043(11) 0.0060(12)
C8 0.0367(16) 0.0290(12) 0.0217(11) -0.0024(10) -0.0037(11) 0.0008(11)
C9 0.0435(18) 0.0351(14) 0.0221(11) -0.0045(10) -0.0054(11) 0.0033(13)
C10 0.052(2) 0.059(2) 0.0322(14) -0.0062(14) 0.0023(14) 0.0139(17)
C11 0.057(2) 0.069(2) 0.0356(15) -0.0088(15) 0.0053(16) 0.014(2)
C12 0.065(3) 0.069(2) 0.0348(16) -0.0087(16) 0.0073(16) -0.011(2)
C13 0.063(2) 0.0439(17) 0.0222(12) -0.0033(11) 0.0009(13) -0.0052(16)
C14 0.0499(18) 0.0367(14) 0.0243(12) -0.0011(11) -0.0017(12) -0.0020(14)
C15 0.059(2) 0.0474(17) 0.0245(12) 0.0008(12) -0.0053(13) 0.0147(16)
C16 0.060(2) 0.0407(17) 0.0252(13) -0.0016(12) -0.0041(13) 0.0163(15)
C17 0.0387(16) 0.0350(14) 0.0205(11) -0.0029(10) -0.0046(11) 0.0059(12)
O18 0.0474(12) 0.0335(10) 0.0219(8) -0.0026(7) -0.0047(8) 0.0118(9)
C19 0.0341(14) 0.0294(13) 0.0234(11) 0.0005(10) -0.0027(11) -0.0007(11)
C20 0.0412(16) 0.0293(13) 0.0243(11) -0.0009(10) 0.0011(12) 0.0041(12)
C21 0.0364(15) 0.0297(12) 0.0234(11) -0.0002(10) 0.0025(11) -0.0039(12)
C22 0.0326(14) 0.0320(13) 0.0224(11) 0.0027(10) -0.0009(10) -0.0052(11)
C25 0.070(3) 0.0452(17) 0.0312(14) -0.0048(13) -0.0103(16) -0.0121(17)
C26 0.070(3) 0.078(3) 0.0284(14) -0.0097(16) -0.0039(16) -0.008(2)
C27 0.152(6) 0.050(2) 0.0326(16) 0.0076(15) 0.009(3) -0.004(3)
C28 0.0366(18) 0.065(2) 0.0382(15) -0.0036(15) -0.0005(13) -0.0001(16)
C29 0.054(2) 0.0389(15) 0.0229(12) -0.0016(11) 0.0044(12) 0.0013(15)
O30 0.0679(18) 0.0443(13) 0.0385(11) 0.0065(10) -0.0141(12) -0.0007(12)

loop_
_atom_type_symbol
_atom_type_description
_atom_type_scat_dispersion_real
_atom_type_scat_dispersion_imag
_atom_type_scat_source
C C 0.0181 0.0091 'International Tables Vol C Tables 4.2.6.8 and 6.1.1.4'
H H 0.0000 0.0000 'International Tables Vol C Tables 4.2.6.8 and 6.1.1.4'
O O 0.0492 0.0322 'International Tables Vol C Tables 4.2.6.8 and 6.1.1.4'

loop_
_geom_angle_atom_site_label_1
_geom_angle_atom_site_label_2
_geom_angle_atom_site_label_3
_geom_angle
O1 C1 O2 120.6(3)
O1 C1 C22 122.9(3)
O2 C1 C22 116.5(3)
O4 C5 C6 115.5(2)
O4 C5 C22 122.2(3)
C6 C5 C22 122.3(3)
C19 C6 C5 117.3(2)
C19 C6 C7 121.8(2)
C5 C6 C7 120.9(3)
C6 C7 C8 110.5(2)
C7 C8 C17 110.0(2)
C7 C8 C9 114.7(2)
C17 C8 C9 114.9(2)
C10 C9 C25 108.3(3)
C10 C9 C14 109.1(3)
C25 C9 C14 113.7(3)
C10 C9 C8 107.6(3)
C25 C9 C8 111.7(3)
C14 C9 C8 106.2(2)
C9 C10 C11 111.9(3)
C10 C11 C12 110.3(3)
C13 C12 C11 114.5(3)
C27 C13 C26 107.6(4)
C27 C13 C12 108.4(4)
C26 C13 C12 110.5(3)
C27 C13 C14 108.4(3)
C26 C13 C14 114.3(3)
C12 C13 C14 107.5(3)
C15 C14 C9 110.5(3)
C15 C14 C13 114.1(3)
C9 C14 C13 116.1(3)
C14 C15 C16 110.5(3)
C17 C16 C15 111.9(3)
O18 C17 C16 103.6(2)
O18 C17 C28 105.7(2)
C16 C17 C28 111.7(3)
O18 C17 C8 108.2(2)
C16 C17 C8 109.9(3)
C28 C17 C8 116.8(3)
C19 O18 C17 116.7(2)
O18 C19 C6 122.4(2)
O18 C19 C20 115.7(3)
C6 C19 C20 121.9(2)
C21 C20 C19 120.9(3)
C20 C21 C22 118.9(2)
C20 C21 C29 117.0(3)
C22 C21 C29 124.0(3)
C5 C22 C21 118.6(3)
C5 C22 C1 116.8(3)
C21 C22 C1 124.5(2)

loop_
_geom_bond_atom_site_label_1
_geom_bond_atom_site_label_2
_geom_bond_distance
C1 O1 1.228(4)
C1 O2 1.316(4)
C1 C22 1.471(4)
O4 C5 1.355(4)
C5 C6 1.398(4)
C5 C22 1.419(4)
C6 C19 1.383(4)
C6 C7 1.512(3)
C7 C8 1.524(4)
C8 C17 1.538(4)
C8 C9 1.568(4)
C9 C10 1.533(5)
C9 C25 1.545(5)
C9 C14 1.562(4)
C10 C11 1.544(4)
C11 C12 1.549(6)
C12 C13 1.533(6)
C13 C27 1.522(5)
C13 C26 1.523(6)
C13 C14 1.567(4)
C14 C15 1.524(5)
C15 C16 1.538(4)
C16 C17 1.520(4)
C17 O18 1.470(3)
C17 C28 1.533(5)
O18 C19 1.365(3)
C19 C20 1.407(4)
C20 C21 1.379(4)
C21 C22 1.419(4)
C21 C29 1.510(4)

loop_
_geom_hbond_atom_site_label_D
_geom_hbond_atom_site_label_H
_geom_hbond_atom_site_label_A
_geom_hbond_distance_DH
_geom_hbond_distance_HA
_geom_hbond_distance_DA
_geom_hbond_angle_DHA
_geom_hbond_site_symmetry_A
O2 H2 O30 0.9000(1) 1.751(4) 2.635(3) 166.6(9) .
O4 H4 O1 0.9000(1) 1.690(5) 2.514(3) 150.8(9) .
O30 H30A O18 0.9000(2) 2.010(4) 2.909(3) 177(4) 3_655
O30 H30B O4 0.9000(1) 2.333(4) 3.226(4) 171.8(8) 2_564
